data_4311643
loop_
_publ_author_name
'Mi Hee Lim'
'Stephen J. Lippard'

_publ_section_title
;
 Fluorescence-Based Nitric Oxide Detection by Ruthenium Porphyrin
 Fluorophore Complexes
;
_journal_name_full 'Inorganic Chemistry'
_journal_page_first 6366
_journal_page_last 6370
_journal_paper_doi 10.1021/ic035418n
_journal_volume 43
_journal_year 2004
_chemical_formula_sum 'C62.5 H51 Cl3 N6 O3 Ru S2'
_chemical_formula_weight 1205.63
_chemical_name_systematic
; 
 ? 
;
_space_group_IT_number 2
_symmetry_cell_setting triclinic
_symmetry_space_group_name_Hall '-P 1'
_symmetry_space_group_name_H-M 'P -1'
_atom_sites_solution_hydrogens geom
_atom_sites_solution_primary direct
_atom_sites_solution_secondary difmap
_audit_creation_method SHELXL-97
_cell_angle_alpha 97.00(3)
_cell_angle_beta 97.90(3)
_cell_angle_gamma 103.00(3)
_cell_formula_units_Z 2
_cell_length_a 11.241(2)
_cell_length_b 15.233(3)
_cell_length_c 16.615(3)
_cell_measurement_reflns_used 9094
_cell_measurement_temperature 173(2)
_cell_measurement_theta_max 24.81
_cell_measurement_theta_min 1.25
_cell_volume 2711.2(10)
_computing_cell_refinement 'SAINT 5 (Bruker-AXS, 2003)'
_computing_data_collection 'SMART 5 (Bruker-AXS, 2003)'
_computing_data_reduction 'SAINT 5 (Bruker-AXS, 2003)'
_computing_structure_refinement 'SHELXL-97 (Sheldrick, 1997)'
_computing_structure_solution 'SHELXS-97 (Sheldrick, 1990)'
_diffrn_ambient_temperature 173(2)
_diffrn_measured_fraction_theta_full 0.973
_diffrn_measured_fraction_theta_max 0.973
_diffrn_measurement_device_type 'Bruker Smart APEX CCD'
_diffrn_measurement_method '\w scan'
_diffrn_radiation_monochromator graphite
_diffrn_radiation_source 'fine-focus sealed tube'
_diffrn_radiation_type MoK\a
_diffrn_radiation_wavelength 0.71073
_diffrn_reflns_av_R_equivalents 0.0795
_diffrn_reflns_av_sigmaI/netI 0.1200
_diffrn_reflns_limit_h_max 12
_diffrn_reflns_limit_h_min -13
_diffrn_reflns_limit_k_max 17
_diffrn_reflns_limit_k_min -17
_diffrn_reflns_limit_l_max 19
_diffrn_reflns_limit_l_min 0
_diffrn_reflns_number 19865
_diffrn_reflns_theta_full 24.81
_diffrn_reflns_theta_max 24.81
_diffrn_reflns_theta_min 1.25
_exptl_absorpt_coefficient_mu 0.568
_exptl_absorpt_correction_T_max 0.9721
_exptl_absorpt_correction_T_min 0.9454
_exptl_absorpt_correction_type multi-scan
_exptl_absorpt_process_details sadabs
_exptl_crystal_colour purple
_exptl_crystal_density_diffrn 1.477
_exptl_crystal_density_method 'not measured'
_exptl_crystal_description plate
_exptl_crystal_F_000 1238
_exptl_crystal_size_max 0.10
_exptl_crystal_size_mid 0.08
_exptl_crystal_size_min 0.05
_refine_diff_density_max 1.403
_refine_diff_density_min -0.716
_refine_diff_density_rms 0.102
_refine_ls_extinction_method none
_refine_ls_goodness_of_fit_ref 1.032
_refine_ls_hydrogen_treatment mixed
_refine_ls_matrix_type full
_refine_ls_number_parameters 770
_refine_ls_number_reflns 9094
_refine_ls_number_restraints 190
_refine_ls_restrained_S_all 1.028
_refine_ls_R_factor_all 0.1321
_refine_ls_R_factor_gt 0.0744
_refine_ls_shift/su_max 0.001
_refine_ls_shift/su_mean 0.000
_refine_ls_structure_factor_coef Fsqd
_refine_ls_weighting_details 'calc w=1/[\s^2^(Fo^2^)+(0.0779P)^2^+0.0000P] where P=(Fo^2^+2Fc^2^)/3'
_refine_ls_weighting_scheme calc
_refine_ls_wR_factor_gt 0.1489
_refine_ls_wR_factor_ref 0.1758
_reflns_number_gt 5620
_reflns_number_total 9094
_reflns_threshold_expression >2sigma(I)
_cod_data_source_file ic035418nsi20040901_033002.cif
_cod_data_source_block 2
_cod_original_cell_volume 2711.2(9)
_cod_original_formula_sum 'C62.50 H51 Cl3 N6 O3 Ru S2'
_cod_database_code 4311643

loop_
_symmetry_equiv_pos_as_xyz
'x, y, z'
'-x, -y, -z'

loop_
_atom_site_label
_atom_site_type_symbol
_atom_site_fract_x
_atom_site_fract_y
_atom_site_fract_z
_atom_site_U_iso_or_equiv
_atom_site_adp_type
_atom_site_occupancy
_atom_site_symmetry_multiplicity
_atom_site_calc_flag
_atom_site_refinement_flags
_atom_site_disorder_assembly
_atom_site_disorder_group
Ru1 Ru 0.50383(5) 0.77737(4) 0.73192(3) 0.02890(18) Uani 1 1 d . . .
S1 S 0.58315(15) 0.64109(12) 0.75853(12) 0.0390(5) Uani 1 1 d . . .
S2 S 0.32561(17) 0.39530(14) 0.84899(13) 0.0468(5) Uani 1 1 d . . .
O1 O 0.4377(5) 0.9457(4) 0.6909(4) 0.0582(15) Uani 1 1 d . . .
O2 O 0.1997(4) 0.3647(4) 0.8066(4) 0.0637(16) Uani 1 1 d . . .
O3 O 0.3470(5) 0.4084(4) 0.9368(3) 0.0531(14) Uani 1 1 d . . .
N1 N 0.4438(4) 0.7899(3) 0.8425(3) 0.0271(12) Uani 1 1 d . . .
N2 N 0.3316(4) 0.6996(4) 0.6769(3) 0.0326(14) Uani 1 1 d . . .
N3 N 0.5682(5) 0.7567(4) 0.6240(3) 0.0337(14) Uani 1 1 d . . .
N4 N 0.6798(5) 0.8451(4) 0.7898(3) 0.0311(13) Uani 1 1 d . . .
N5 N 0.3918(5) 0.4893(4) 0.8214(4) 0.0420(15) Uani 1 1 d . . .
N6 N 0.7533(7) 0.1774(5) 0.8082(5) 0.070(2) Uani 1 1 d . . .
C1 C 0.5137(6) 0.8279(4) 0.9178(4) 0.0305(16) Uani 1 1 d . . .
C2 C 0.4373(6) 0.8198(5) 0.9803(4) 0.0354(17) Uani 1 1 d . . .
H2 H 0.4638 0.8404 1.0376 0.042 Uiso 1 1 calc R . .
C3 C 0.3205(6) 0.7775(5) 0.9422(4) 0.0381(18) Uani 1 1 d . . .
H3 H 0.2494 0.7633 0.9677 0.046 Uiso 1 1 calc R . .
C4 C 0.3242(6) 0.7582(4) 0.8563(4) 0.0306(16) Uani 1 1 d . . .
C5 C 0.2241(5) 0.7071(4) 0.7972(4) 0.0308(16) Uani 1 1 d . . .
C6 C 0.2268(6) 0.6799(4) 0.7152(4) 0.0312(16) Uani 1 1 d . . .
C7 C 0.1269(6) 0.6244(5) 0.6560(4) 0.0370(18) Uani 1 1 d . . .
H7 H 0.0449 0.6013 0.6652 0.044 Uiso 1 1 calc R . .
C8 C 0.1684(6) 0.6099(5) 0.5842(4) 0.0368(18) Uani 1 1 d . . .
H8 H 0.1208 0.5751 0.5341 0.044 Uiso 1 1 calc R . .
C9 C 0.2977(6) 0.6566(5) 0.5970(4) 0.0344(17) Uani 1 1 d . . .
C10 C 0.3763(6) 0.6577(5) 0.5380(4) 0.0335(17) Uani 1 1 d . . .
C11 C 0.5024(6) 0.7055(5) 0.5505(4) 0.0358(17) Uani 1 1 d . . .
C12 C 0.5817(6) 0.7091(5) 0.4889(4) 0.0400(18) Uani 1 1 d . . .
H12 H 0.5594 0.6789 0.4335 0.048 Uiso 1 1 calc R . .
C13 C 0.6938(6) 0.7637(5) 0.5248(4) 0.0434(19) Uani 1 1 d . . .
H13 H 0.7641 0.7800 0.4989 0.052 Uiso 1 1 calc R . .
C14 C 0.6865(6) 0.7920(5) 0.6090(4) 0.0338(17) Uani 1 1 d . . .
C15 C 0.7866(6) 0.8446(5) 0.6692(4) 0.0341(17) Uani 1 1 d . . .
C16 C 0.7818(6) 0.8678(5) 0.7514(4) 0.0317(16) Uani 1 1 d . . .
C17 C 0.8862(6) 0.9173(4) 0.8133(4) 0.0331(16) Uani 1 1 d . . .
H17 H 0.9677 0.9422 0.8040 0.040 Uiso 1 1 calc R . .
C18 C 0.8479(6) 0.9219(4) 0.8861(4) 0.0352(17) Uani 1 1 d . . .
H18 H 0.8974 0.9496 0.9379 0.042 Uiso 1 1 calc R . .
C19 C 0.7164(6) 0.8769(4) 0.8716(4) 0.0295(15) Uani 1 1 d . . .
C20 C 0.6421(6) 0.8691(4) 0.9327(4) 0.0308(16) Uani 1 1 d . . .
C21 C 0.1066(6) 0.6728(5) 0.8308(4) 0.0317(16) Uani 1 1 d . . .
C22 C 0.0814(6) 0.5866(5) 0.8526(4) 0.0406(18) Uani 1 1 d . . .
H22 H 0.1307 0.5460 0.8383 0.049 Uiso 1 1 calc R . .
C23 C -0.0152(6) 0.5585(5) 0.8952(5) 0.046(2) Uani 1 1 d . . .
H23 H -0.0306 0.4995 0.9106 0.055 Uiso 1 1 calc R . .
C24 C -0.0884(6) 0.6167(5) 0.9148(5) 0.0444(19) Uani 1 1 d . . .
H24 H -0.1536 0.5987 0.9447 0.053 Uiso 1 1 calc R . .
C25 C -0.0663(7) 0.6999(6) 0.8908(5) 0.050(2) Uani 1 1 d . . .
H25 H -0.1178 0.7397 0.9031 0.060 Uiso 1 1 calc R . .
C26 C 0.0305(6) 0.7280(5) 0.8486(4) 0.0406(18) Uani 1 1 d . . .
H26 H 0.0438 0.7864 0.8319 0.049 Uiso 1 1 calc R . .
C27 C 0.3222(5) 0.5980(5) 0.4562(4) 0.0332(17) Uani 1 1 d . . .
C28 C 0.2920(6) 0.5057(5) 0.4512(4) 0.0407(18) Uani 1 1 d . . .
H28 H 0.3097 0.4793 0.4990 0.049 Uiso 1 1 calc R . .
C29 C 0.2355(6) 0.4491(6) 0.3771(5) 0.049(2) Uani 1 1 d . . .
H29 H 0.2143 0.3847 0.3748 0.059 Uiso 1 1 calc R . .
C30 C 0.2109(6) 0.4858(6) 0.3082(5) 0.045(2) Uani 1 1 d . . .
H30 H 0.1721 0.4474 0.2576 0.054 Uiso 1 1 calc R . .
C31 C 0.2427(6) 0.5792(6) 0.3121(5) 0.048(2) Uani 1 1 d . . .
H31 H 0.2253 0.6050 0.2639 0.058 Uiso 1 1 calc R . .
C32 C 0.2995(6) 0.6357(5) 0.3854(5) 0.0434(19) Uani 1 1 d . . .
H32 H 0.3229 0.6999 0.3872 0.052 Uiso 1 1 calc R . .
C33 C 0.9094(6) 0.8771(5) 0.6406(4) 0.0408(19) Uani 1 1 d . . .
C34 C 0.9903(7) 0.8240(6) 0.6387(5) 0.058(2) Uani 1 1 d . . .
H34 H 0.9693 0.7651 0.6542 0.070 Uiso 1 1 calc R . .
C35 C 1.1060(8) 0.8546(7) 0.6140(6) 0.074(3) Uani 1 1 d . . .
H35 H 1.1614 0.8158 0.6124 0.088 Uiso 1 1 calc R . .
C36 C 1.1384(7) 0.9379(7) 0.5927(5) 0.063(3) Uani 1 1 d . . .
H36 H 1.2164 0.9584 0.5764 0.076 Uiso 1 1 calc R . .
C37 C 1.0590(8) 0.9917(8) 0.5948(5) 0.078(3) Uani 1 1 d . . .
H37 H 1.0811 1.0504 0.5792 0.093 Uiso 1 1 calc R . .
C38 C 0.9421(7) 0.9626(7) 0.6200(5) 0.065(3) Uani 1 1 d . . .
H38 H 0.8877 1.0020 0.6224 0.078 Uiso 1 1 calc R . .
C39 C 0.7006(6) 0.9040(5) 1.0187(4) 0.0331(16) Uani 1 1 d . . .
C40 C 0.7686(6) 0.8557(5) 1.0632(4) 0.0431(19) Uani 1 1 d . . .
H40 H 0.7825 0.8009 1.0368 0.052 Uiso 1 1 calc R . .
C41 C 0.8166(7) 0.8859(6) 1.1453(5) 0.057(2) Uani 1 1 d . . .
H41 H 0.8644 0.8526 1.1751 0.068 Uiso 1 1 calc R . .
C42 C 0.7951(7) 0.9641(7) 1.1837(5) 0.058(3) Uani 1 1 d . . .
H42 H 0.8270 0.9844 1.2406 0.069 Uiso 1 1 calc R . .
C43 C 0.7289(8) 1.0125(6) 1.1414(5) 0.057(2) Uani 1 1 d . . .
H43 H 0.7145 1.0669 1.1683 0.069 Uiso 1 1 calc R . .
C44 C 0.6828(7) 0.9828(5) 1.0596(5) 0.046(2) Uani 1 1 d . . .
H44 H 0.6370 1.0176 1.0302 0.056 Uiso 1 1 calc R . .
C45 C 0.4635(6) 0.8816(5) 0.7086(4) 0.0377(18) Uani 1 1 d . . .
C46 C 0.5802(6) 0.6148(5) 0.8614(4) 0.0406(18) Uani 1 1 d . . .
H46A H 0.6332 0.5720 0.8710 0.049 Uiso 1 1 calc R . .
H46B H 0.6169 0.6717 0.9010 0.049 Uiso 1 1 calc R . .
C47 C 0.4884(7) 0.5340(5) 0.7030(4) 0.0440(19) Uani 1 1 d . . .
H47A H 0.4673 0.5407 0.6445 0.053 Uiso 1 1 calc R . .
H47B H 0.5376 0.4877 0.7050 0.053 Uiso 1 1 calc R . .
C48 C 0.3692(6) 0.4991(5) 0.7348(4) 0.0429(19) Uani 1 1 d . . .
H48A H 0.3156 0.5420 0.7276 0.051 Uiso 1 1 calc R . .
H48B H 0.3246 0.4392 0.7019 0.051 Uiso 1 1 calc R . .
C49 C 0.4524(7) 0.5732(5) 0.8790(4) 0.0448(19) Uani 1 1 d . . .
H49A H 0.4598 0.5595 0.9359 0.054 Uiso 1 1 calc R . .
H49B H 0.4007 0.6177 0.8746 0.054 Uiso 1 1 calc R . .
C50 C 0.4034(7) 0.3162(5) 0.8079(5) 0.0435(19) Uani 1 1 d . . .
C51 C 0.3413(8) 0.2526(5) 0.7406(5) 0.056(2) Uani 1 1 d . . .
H51 H 0.2581 0.2514 0.7190 0.067 Uiso 1 1 calc R . .
C52 C 0.3984(8) 0.1897(6) 0.7036(6) 0.061(2) Uani 1 1 d . . .
H52 H 0.3557 0.1472 0.6562 0.074 Uiso 1 1 calc R . .
C53 C 0.5174(8) 0.1903(6) 0.7370(5) 0.056(2) Uani 1 1 d . . .
H53 H 0.5561 0.1469 0.7127 0.067 Uiso 1 1 calc R . .
C54 C 0.7077(7) 0.2520(6) 0.8415(5) 0.052(2) Uani 1 1 d . . .
C55 C 0.7745(7) 0.3223(5) 0.8994(5) 0.049(2) Uani 1 1 d . . .
H55 H 0.8592 0.3257 0.9188 0.058 Uiso 1 1 calc R . .
C56 C 0.7213(7) 0.3893(5) 0.9308(5) 0.047(2) Uani 1 1 d . . .
H56 H 0.7703 0.4374 0.9721 0.056 Uiso 1 1 calc R . .
C57 C 0.6013(7) 0.3889(5) 0.9047(4) 0.0442(19) Uani 1 1 d . . .
H57 H 0.5665 0.4347 0.9291 0.053 Uiso 1 1 calc R . .
C58 C 0.5830(7) 0.2534(5) 0.8059(5) 0.0413(18) Uani 1 1 d . . .
C59 C 0.5287(6) 0.3200(5) 0.8413(4) 0.0399(18) Uani 1 1 d . . .
C60 C 0.6916(9) 0.0896(6) 0.8281(6) 0.073(3) Uani 1 1 d . . .
H60A H 0.7227 0.0859 0.8854 0.110 Uiso 1 1 calc R . .
H60B H 0.7088 0.0402 0.7915 0.110 Uiso 1 1 calc R . .
H60C H 0.6021 0.0838 0.8209 0.110 Uiso 1 1 calc R . .
C61 C 0.8870(9) 0.1916(7) 0.8291(7) 0.096(4) Uani 1 1 d . . .
H61A H 0.9281 0.2505 0.8155 0.144 Uiso 1 1 calc R . .
H61B H 0.9131 0.1425 0.7978 0.144 Uiso 1 1 calc R . .
H61C H 0.9099 0.1913 0.8881 0.144 Uiso 1 1 calc R . .
C62 C 0.9966(18) 0.6699(9) 0.3607(13) 0.087(5) Uani 0.577(15) 1 d PDU A 1
H62A H 0.9427 0.6574 0.3062 0.104 Uiso 0.577(15) 1 calc PR A 1
H62B H 1.0569 0.6318 0.3570 0.104 Uiso 0.577(15) 1 calc PR A 1
Cl1 Cl 0.9113(13) 0.6321(9) 0.4240(9) 0.147(5) Uani 0.577(15) 1 d PDU A 1
Cl2 Cl 1.0753(11) 0.7757(5) 0.3732(5) 0.126(3) Uani 0.577(15) 1 d PDU A 1
C62A C 0.996(3) 0.7016(16) 0.392(2) 0.118(9) Uani 0.423(15) 1 d PDU A 2
H62C H 1.0758 0.7060 0.4280 0.142 Uiso 0.423(15) 1 calc PR A 2
H62D H 0.9960 0.6653 0.3388 0.142 Uiso 0.423(15) 1 calc PR A 2
Cl1A Cl 0.8858(11) 0.6470(10) 0.4338(8) 0.075(3) Uani 0.423(15) 1 d PDU A 2
Cl2A Cl 0.9885(14) 0.8030(6) 0.3774(6) 0.114(5) Uani 0.423(15) 1 d PDU A 2
C63 C 1.519(3) 0.968(7) 0.445(3) 0.16(2) Uani 0.189(13) 1 d PDU B -1
H63A H 1.5408 0.9170 0.4118 0.191 Uiso 0.189(13) 1 calc PR B -1
H63B H 1.5402 1.0220 0.4178 0.191 Uiso 0.189(13) 1 calc PR B -1
Cl3 Cl 1.372(3) 0.941(3) 0.441(3) 0.116(11) Uani 0.189(13) 1 d PDU B -1
Cl4 Cl 1.607(3) 0.989(3) 0.533(3) 0.161(13) Uani 0.189(13) 1 d PDU B -1
C63A C 1.600(7) 0.986(3) 0.548(6) 0.17(2) Uani 0.311(13) 1 d PDU B -2
H63C H 1.6732 0.9629 0.5376 0.206 Uiso 0.311(13) 1 calc PR B -2
H63D H 1.5861 0.9774 0.6040 0.206 Uiso 0.311(13) 1 calc PR B -2
Cl3A Cl 1.482(3) 0.9278(13) 0.4831(11) 0.167(8) Uani 0.311(13) 1 d PDU B -2
Cl4A Cl 1.629(3) 1.093(2) 0.542(2) 0.185(13) Uani 0.311(13) 1 d PDU B -2

loop_
_atom_site_aniso_label
_atom_site_aniso_U_11
_atom_site_aniso_U_22
_atom_site_aniso_U_33
_atom_site_aniso_U_23
_atom_site_aniso_U_13
_atom_site_aniso_U_12
Ru1 0.0131(3) 0.0373(3) 0.0324(3) -0.0007(2) 0.0037(2) 0.0017(2)
S1 0.0223(9) 0.0419(11) 0.0492(12) -0.0016(9) 0.0060(8) 0.0051(8)
S2 0.0358(11) 0.0468(12) 0.0616(14) 0.0130(10) 0.0145(10) 0.0119(9)
O1 0.053(4) 0.046(4) 0.077(4) 0.013(3) 0.008(3) 0.014(3)
O2 0.025(3) 0.065(4) 0.093(4) 0.013(3) 0.003(3) -0.004(3)
O3 0.052(3) 0.066(4) 0.050(4) 0.016(3) 0.021(3) 0.021(3)
N1 0.020(3) 0.032(3) 0.027(3) 0.005(2) 0.003(2) 0.001(2)
N2 0.014(3) 0.043(4) 0.038(3) 0.004(3) 0.007(2) 0.002(2)
N3 0.017(3) 0.042(4) 0.037(3) 0.002(3) 0.001(2) 0.000(2)
N4 0.022(3) 0.033(3) 0.031(3) -0.003(3) 0.000(2) 0.001(2)
N5 0.033(3) 0.044(4) 0.043(4) 0.006(3) 0.002(3) 0.001(3)
N6 0.058(5) 0.072(5) 0.099(6) 0.024(5) 0.028(4) 0.038(4)
C1 0.020(3) 0.038(4) 0.035(4) 0.007(3) 0.009(3) 0.007(3)
C2 0.028(4) 0.042(4) 0.036(4) 0.002(3) 0.005(3) 0.010(3)
C3 0.025(4) 0.045(5) 0.044(5) 0.006(4) 0.011(3) 0.005(3)
C4 0.023(3) 0.038(4) 0.031(4) 0.007(3) 0.009(3) 0.005(3)
C5 0.015(3) 0.036(4) 0.040(4) 0.004(3) 0.007(3) 0.003(3)
C6 0.018(3) 0.029(4) 0.044(4) 0.003(3) 0.002(3) 0.002(3)
C7 0.018(3) 0.043(4) 0.044(5) -0.002(4) 0.009(3) -0.001(3)
C8 0.015(3) 0.043(4) 0.044(4) -0.003(3) -0.006(3) 0.002(3)
C9 0.020(3) 0.045(4) 0.036(4) 0.003(3) 0.004(3) 0.003(3)
C10 0.018(3) 0.041(4) 0.040(4) 0.006(3) 0.002(3) 0.006(3)
C11 0.022(4) 0.048(5) 0.033(4) 0.003(3) 0.002(3) 0.004(3)
C12 0.023(4) 0.061(5) 0.029(4) 0.001(4) 0.006(3) -0.002(3)
C13 0.028(4) 0.061(5) 0.036(4) 0.009(4) 0.010(3) -0.003(4)
C14 0.017(3) 0.049(4) 0.035(4) 0.005(3) 0.003(3) 0.008(3)
C15 0.015(3) 0.040(4) 0.043(4) 0.008(3) 0.006(3) -0.002(3)
C16 0.016(3) 0.041(4) 0.037(4) 0.011(3) 0.008(3) 0.001(3)
C17 0.020(3) 0.037(4) 0.039(4) 0.000(3) 0.001(3) 0.005(3)
C18 0.017(3) 0.041(4) 0.041(4) 0.002(3) 0.000(3) -0.001(3)
C19 0.027(4) 0.028(4) 0.032(4) 0.003(3) 0.003(3) 0.007(3)
C20 0.029(4) 0.031(4) 0.031(4) 0.003(3) 0.002(3) 0.007(3)
C21 0.019(3) 0.038(4) 0.031(4) -0.003(3) -0.002(3) 0.002(3)
C22 0.022(4) 0.047(5) 0.052(5) 0.006(4) 0.006(3) 0.009(3)
C23 0.025(4) 0.051(5) 0.057(5) 0.018(4) -0.001(4) -0.003(4)
C24 0.018(4) 0.061(5) 0.051(5) 0.009(4) 0.007(3) 0.002(4)
C25 0.029(4) 0.061(6) 0.062(5) 0.002(4) 0.015(4) 0.014(4)
C26 0.028(4) 0.039(4) 0.058(5) 0.009(4) 0.014(3) 0.008(3)
C27 0.015(3) 0.049(5) 0.033(4) -0.005(3) 0.004(3) 0.009(3)
C28 0.030(4) 0.047(5) 0.043(5) 0.006(4) 0.008(3) 0.004(3)
C29 0.033(4) 0.060(5) 0.046(5) -0.007(4) 0.010(4) 0.000(4)
C30 0.020(4) 0.073(6) 0.038(5) -0.009(4) 0.003(3) 0.012(4)
C31 0.032(4) 0.078(6) 0.035(5) 0.005(4) 0.001(3) 0.018(4)
C32 0.018(3) 0.054(5) 0.053(5) 0.004(4) 0.001(3) 0.004(3)
C33 0.018(4) 0.061(5) 0.037(4) 0.004(4) 0.007(3) -0.002(4)
C34 0.035(5) 0.055(5) 0.080(6) -0.006(5) 0.022(4) 0.003(4)
C35 0.037(5) 0.073(7) 0.102(8) -0.013(6) 0.028(5) -0.001(5)
C36 0.014(4) 0.117(9) 0.043(5) -0.007(5) 0.006(3) -0.008(5)
C37 0.036(5) 0.122(9) 0.058(6) 0.045(6) -0.003(4) -0.025(6)
C38 0.030(4) 0.088(7) 0.080(7) 0.044(6) 0.008(4) 0.004(4)
C39 0.023(3) 0.035(4) 0.038(4) 0.004(3) 0.010(3) -0.002(3)
C40 0.033(4) 0.053(5) 0.040(5) 0.005(4) 0.002(3) 0.010(4)
C41 0.034(4) 0.089(7) 0.041(5) 0.019(5) -0.004(4) 0.005(4)
C42 0.034(5) 0.087(7) 0.031(5) -0.009(5) 0.008(4) -0.017(4)
C43 0.065(6) 0.048(5) 0.046(5) -0.012(4) 0.011(4) -0.002(4)
C44 0.057(5) 0.037(5) 0.042(5) -0.006(4) 0.008(4) 0.011(4)
C45 0.027(4) 0.030(4) 0.049(5) -0.004(4) 0.007(3) -0.001(3)
C46 0.029(4) 0.035(4) 0.048(5) -0.003(3) -0.008(3) 0.003(3)
C47 0.039(4) 0.048(5) 0.044(5) 0.001(4) 0.009(3) 0.011(4)
C48 0.028(4) 0.046(5) 0.048(5) 0.001(4) 0.000(3) 0.002(3)
C49 0.052(5) 0.047(5) 0.041(5) 0.009(4) 0.015(4) 0.018(4)
C50 0.040(4) 0.041(5) 0.050(5) 0.011(4) 0.006(4) 0.010(4)
C51 0.050(5) 0.048(5) 0.064(6) 0.006(4) 0.000(4) 0.007(4)
C52 0.060(6) 0.048(5) 0.068(6) 0.000(5) 0.009(5) 0.002(4)
C53 0.059(6) 0.050(5) 0.057(6) 0.005(4) 0.011(4) 0.011(4)
C54 0.050(5) 0.056(5) 0.063(6) 0.020(5) 0.024(4) 0.024(4)
C55 0.039(4) 0.053(5) 0.054(5) 0.014(4) 0.005(4) 0.009(4)
C56 0.040(4) 0.049(5) 0.051(5) 0.015(4) 0.004(4) 0.006(4)
C57 0.042(4) 0.045(5) 0.046(5) 0.007(4) 0.002(4) 0.014(4)
C58 0.044(4) 0.038(4) 0.046(5) 0.011(4) 0.015(4) 0.013(4)
C59 0.034(4) 0.048(5) 0.040(4) 0.018(4) 0.007(3) 0.009(4)
C60 0.083(7) 0.052(6) 0.091(7) 0.006(5) 0.008(6) 0.037(5)
C61 0.061(7) 0.106(9) 0.136(10) 0.011(8) 0.027(7) 0.050(6)
C62 0.062(10) 0.096(9) 0.098(14) -0.042(10) 0.001(8) 0.047(8)
Cl1 0.111(9) 0.122(8) 0.164(11) 0.054(7) -0.041(6) -0.039(6)
Cl2 0.127(7) 0.096(4) 0.170(6) 0.043(4) 0.062(5) 0.026(4)
C62A 0.110(18) 0.118(15) 0.15(2) 0.055(18) 0.064(16) 0.030(17)
Cl1A 0.042(4) 0.120(7) 0.053(5) -0.021(4) 0.019(4) 0.008(4)
Cl2A 0.121(10) 0.079(5) 0.113(6) -0.003(4) -0.015(6) -0.003(5)
C63 0.13(2) 0.16(4) 0.19(3) 0.03(4) 0.07(3) 0.00(4)
Cl3 0.132(16) 0.096(19) 0.118(18) -0.025(17) 0.082(13) 0.008(16)
Cl4 0.122(15) 0.25(3) 0.17(2) 0.14(2) 0.101(13) 0.08(2)
C63A 0.17(4) 0.22(3) 0.17(4) 0.09(3) 0.10(3) 0.06(3)
Cl3A 0.26(2) 0.156(14) 0.112(12) 0.027(9) 0.103(14) 0.058(16)
Cl4A 0.169(18) 0.18(2) 0.22(2) 0.004(16) 0.130(17) 0.028(17)

loop_
_atom_type_symbol
_atom_type_description
_atom_type_scat_dispersion_real
_atom_type_scat_dispersion_imag
_atom_type_scat_source
C C 0.0033 0.0016 'International Tables Vol C Tables 4.2.6.8 and 6.1.1.4'
H H 0.0000 0.0000 'International Tables Vol C Tables 4.2.6.8 and 6.1.1.4'
N N 0.0061 0.0033 'International Tables Vol C Tables 4.2.6.8 and 6.1.1.4'
O O 0.0106 0.0060 'International Tables Vol C Tables 4.2.6.8 and 6.1.1.4'
S S 0.1246 0.1234 'International Tables Vol C Tables 4.2.6.8 and 6.1.1.4'
Ru Ru -1.2594 0.8363 'International Tables Vol C Tables 4.2.6.8 and 6.1.1.4'
Cl Cl 0.1484 0.1585 'International Tables Vol C Tables 4.2.6.8 and 6.1.1.4'

loop_
_geom_angle_atom_site_label_1
_geom_angle_atom_site_label_2
_geom_angle_atom_site_label_3
_geom_angle
_geom_angle_site_symmetry_1
_geom_angle_site_symmetry_3
_geom_angle_publ_flag
C45 Ru1 N3 92.6(3) . . ?
C45 Ru1 N1 91.7(3) . . ?
N3 Ru1 N1 175.7(2) . . ?
C45 Ru1 N2 91.8(3) . . ?
N3 Ru1 N2 90.2(2) . . ?
N1 Ru1 N2 90.1(2) . . ?
C45 Ru1 N4 93.1(3) . . ?
N3 Ru1 N4 89.9(2) . . ?
N1 Ru1 N4 89.5(2) . . ?
N2 Ru1 N4 175.0(2) . . ?
C45 Ru1 S1 173.2(2) . . ?
N3 Ru1 S1 82.72(16) . . ?
N1 Ru1 S1 93.01(15) . . ?
N2 Ru1 S1 93.07(16) . . ?
N4 Ru1 S1 82.01(16) . . ?
C47 S1 C46 98.1(3) . . ?
C47 S1 Ru1 114.9(3) . . ?
C46 S1 Ru1 114.5(2) . . ?
O3 S2 O2 118.1(4) . . ?
O3 S2 N5 107.6(3) . . ?
O2 S2 N5 109.8(3) . . ?
O3 S2 C50 111.5(3) . . ?
O2 S2 C50 105.5(4) . . ?
N5 S2 C50 103.5(3) . . ?
C1 N1 C4 106.2(5) . . ?
C1 N1 Ru1 127.3(4) . . ?
C4 N1 Ru1 126.5(4) . . ?
C9 N2 C6 107.5(5) . . ?
C9 N2 Ru1 126.6(4) . . ?
C6 N2 Ru1 125.8(4) . . ?
C11 N3 C14 105.9(5) . . ?
C11 N3 Ru1 127.0(4) . . ?
C14 N3 Ru1 127.1(4) . . ?
C19 N4 C16 108.0(5) . . ?
C19 N4 Ru1 126.5(4) . . ?
C16 N4 Ru1 125.5(4) . . ?
C48 N5 C49 115.9(6) . . ?
C48 N5 S2 118.9(5) . . ?
C49 N5 S2 123.9(5) . . ?
C54 N6 C61 114.0(8) . . ?
C54 N6 C60 113.7(7) . . ?
C61 N6 C60 109.7(7) . . ?
N1 C1 C20 125.5(6) . . ?
N1 C1 C2 109.9(5) . . ?
C20 C1 C2 124.6(6) . . ?
C3 C2 C1 107.2(6) . . ?
C3 C2 H2 126.4 . . ?
C1 C2 H2 126.4 . . ?
C2 C3 C4 107.0(6) . . ?
C2 C3 H3 126.5 . . ?
C4 C3 H3 126.5 . . ?
N1 C4 C5 125.6(6) . . ?
N1 C4 C3 109.7(6) . . ?
C5 C4 C3 124.4(6) . . ?
C6 C5 C4 126.2(6) . . ?
C6 C5 C21 118.9(6) . . ?
C4 C5 C21 114.6(6) . . ?
C5 C6 N2 125.5(6) . . ?
C5 C6 C7 126.4(6) . . ?
N2 C6 C7 108.1(6) . . ?
C8 C7 C6 108.2(6) . . ?
C8 C7 H7 125.9 . . ?
C6 C7 H7 125.9 . . ?
C7 C8 C9 107.9(6) . . ?
C7 C8 H8 126.0 . . ?
C9 C8 H8 126.0 . . ?
N2 C9 C10 125.6(6) . . ?
N2 C9 C8 108.3(6) . . ?
C10 C9 C8 126.2(6) . . ?
C9 C10 C11 125.8(6) . . ?
C9 C10 C27 116.4(5) . . ?
C11 C10 C27 117.8(6) . . ?
N3 C11 C10 124.8(6) . . ?
N3 C11 C12 109.6(5) . . ?
C10 C11 C12 125.6(6) . . ?
C13 C12 C11 107.3(6) . . ?
C13 C12 H12 126.4 . . ?
C11 C12 H12 126.4 . . ?
C12 C13 C14 107.2(6) . . ?
C12 C13 H13 126.4 . . ?
C14 C13 H13 126.4 . . ?
N3 C14 C15 124.7(6) . . ?
N3 C14 C13 110.0(6) . . ?
C15 C14 C13 125.1(6) . . ?
C16 C15 C14 125.4(6) . . ?
C16 C15 C33 117.7(6) . . ?
C14 C15 C33 116.9(6) . . ?
C15 C16 N4 126.9(6) . . ?
C15 C16 C17 124.9(6) . . ?
N4 C16 C17 108.1(6) . . ?
C18 C17 C16 107.8(6) . . ?
C18 C17 H17 126.1 . . ?
C16 C17 H17 126.1 . . ?
C17 C18 C19 107.6(6) . . ?
C17 C18 H18 126.2 . . ?
C19 C18 H18 126.2 . . ?
N4 C19 C20 126.8(6) . . ?
N4 C19 C18 108.4(6) . . ?
C20 C19 C18 124.8(6) . . ?
C19 C20 C1 124.4(6) . . ?
C19 C20 C39 118.6(6) . . ?
C1 C20 C39 116.9(6) . . ?
C26 C21 C22 118.2(7) . . ?
C26 C21 C5 121.8(6) . . ?
C22 C21 C5 119.7(6) . . ?
C21 C22 C23 121.0(7) . . ?
C21 C22 H22 119.5 . . ?
C23 C22 H22 119.5 . . ?
C24 C23 C22 119.7(7) . . ?
C24 C23 H23 120.1 . . ?
C22 C23 H23 120.1 . . ?
C25 C24 C23 119.2(7) . . ?
C25 C24 H24 120.4 . . ?
C23 C24 H24 120.4 . . ?
C24 C25 C26 121.0(7) . . ?
C24 C25 H25 119.5 . . ?
C26 C25 H25 119.5 . . ?
C21 C26 C25 120.9(7) . . ?
C21 C26 H26 119.6 . . ?
C25 C26 H26 119.6 . . ?
C28 C27 C32 118.9(7) . . ?
C28 C27 C10 120.0(6) . . ?
C32 C27 C10 121.1(6) . . ?
C27 C28 C29 121.1(7) . . ?
C27 C28 H28 119.4 . . ?
C29 C28 H28 119.4 . . ?
C30 C29 C28 120.0(8) . . ?
C30 C29 H29 120.0 . . ?
C28 C29 H29 120.0 . . ?
C29 C30 C31 119.5(7) . . ?
C29 C30 H30 120.3 . . ?
C31 C30 H30 120.3 . . ?
C30 C31 C32 120.7(7) . . ?
C30 C31 H31 119.6 . . ?
C32 C31 H31 119.6 . . ?
C31 C32 C27 119.7(7) . . ?
C31 C32 H32 120.2 . . ?
C27 C32 H32 120.2 . . ?
C34 C33 C38 118.9(7) . . ?
C34 C33 C15 120.6(7) . . ?
C38 C33 C15 120.5(7) . . ?
C33 C34 C35 120.9(9) . . ?
C33 C34 H34 119.5 . . ?
C35 C34 H34 119.5 . . ?
C36 C35 C34 120.6(9) . . ?
C36 C35 H35 119.7 . . ?
C34 C35 H35 119.7 . . ?
C37 C36 C35 119.1(8) . . ?
C37 C36 H36 120.5 . . ?
C35 C36 H36 120.5 . . ?
C36 C37 C38 121.3(9) . . ?
C36 C37 H37 119.3 . . ?
C38 C37 H37 119.3 . . ?
C33 C38 C37 119.1(9) . . ?
C33 C38 H38 120.4 . . ?
C37 C38 H38 120.4 . . ?
C44 C39 C40 117.4(7) . . ?
C44 C39 C20 121.3(7) . . ?
C40 C39 C20 121.2(6) . . ?
C41 C40 C39 120.9(7) . . ?
C41 C40 H40 119.5 . . ?
C39 C40 H40 119.5 . . ?
C42 C41 C40 119.7(8) . . ?
C42 C41 H41 120.2 . . ?
C40 C41 H41 120.2 . . ?
C43 C42 C41 120.5(8) . . ?
C43 C42 H42 119.8 . . ?
C41 C42 H42 119.8 . . ?
C42 C43 C44 119.6(8) . . ?
C42 C43 H43 120.2 . . ?
C44 C43 H43 120.2 . . ?
C43 C44 C39 122.0(8) . . ?
C43 C44 H44 119.0 . . ?
C39 C44 H44 119.0 . . ?
O1 C45 Ru1 177.4(7) . . ?
C49 C46 S1 114.9(5) . . ?
C49 C46 H46A 108.5 . . ?
S1 C46 H46A 108.5 . . ?
C49 C46 H46B 108.5 . . ?
S1 C46 H46B 108.5 . . ?
H46A C46 H46B 107.5 . . ?
C48 C47 S1 114.7(5) . . ?
C48 C47 H47A 108.6 . . ?
S1 C47 H47A 108.6 . . ?
C48 C47 H47B 108.6 . . ?
S1 C47 H47B 108.6 . . ?
H47A C47 H47B 107.6 . . ?
N5 C48 C47 112.2(6) . . ?
N5 C48 H48A 109.2 . . ?
C47 C48 H48A 109.2 . . ?
N5 C48 H48B 109.2 . . ?
C47 C48 H48B 109.2 . . ?
H48A C48 H48B 107.9 . . ?
N5 C49 C46 111.4(6) . . ?
N5 C49 H49A 109.4 . . ?
C46 C49 H49A 109.4 . . ?
N5 C49 H49B 109.4 . . ?
C46 C49 H49B 109.4 . . ?
H49A C49 H49B 108.0 . . ?
C51 C50 C59 120.7(7) . . ?
C51 C50 S2 118.1(6) . . ?
C59 C50 S2 121.2(6) . . ?
C50 C51 C52 121.1(8) . . ?
C50 C51 H51 119.4 . . ?
C52 C51 H51 119.4 . . ?
C53 C52 C51 118.8(8) . . ?
C53 C52 H52 120.6 . . ?
C51 C52 H52 120.6 . . ?
C52 C53 C58 121.6(8) . . ?
C52 C53 H53 119.2 . . ?
C58 C53 H53 119.2 . . ?
C55 C54 N6 124.7(8) . . ?
C55 C54 C58 118.8(7) . . ?
N6 C54 C58 116.4(8) . . ?
C54 C55 C56 120.8(7) . . ?
C54 C55 H55 119.6 . . ?
C56 C55 H55 119.6 . . ?
C57 C56 C55 122.2(8) . . ?
C57 C56 H56 118.9 . . ?
C55 C56 H56 118.9 . . ?
C56 C57 C59 119.6(7) . . ?
C56 C57 H57 120.2 . . ?
C59 C57 H57 120.2 . . ?
C53 C58 C59 120.1(7) . . ?
C53 C58 C54 121.0(7) . . ?
C59 C58 C54 119.0(7) . . ?
C58 C59 C57 118.9(7) . . ?
C58 C59 C50 117.5(7) . . ?
C57 C59 C50 123.5(7) . . ?
N6 C60 H60A 109.5 . . ?
N6 C60 H60B 109.5 . . ?
H60A C60 H60B 109.5 . . ?
N6 C60 H60C 109.5 . . ?
H60A C60 H60C 109.5 . . ?
H60B C60 H60C 109.5 . . ?
N6 C61 H61A 109.5 . . ?
N6 C61 H61B 109.5 . . ?
H61A C61 H61B 109.5 . . ?
N6 C61 H61C 109.5 . . ?
H61A C61 H61C 109.5 . . ?
H61B C61 H61C 109.5 . . ?
Cl1 C62 Cl2 122.4(12) . . ?
Cl1 C62 H62A 106.7 . . ?
Cl2 C62 H62A 106.7 . . ?
Cl1 C62 H62B 106.7 . . ?
Cl2 C62 H62B 106.7 . . ?
H62A C62 H62B 106.6 . . ?
Cl2A C62A Cl1A 115.7(18) . . ?
Cl2A C62A H62C 108.3 . . ?
Cl1A C62A H62C 108.3 . . ?
Cl2A C62A H62D 108.3 . . ?
Cl1A C62A H62D 108.3 . . ?
H62C C62A H62D 107.4 . . ?
Cl4 C63 Cl3 119(3) . . ?
Cl4 C63 H63A 107.5 . . ?
Cl3 C63 H63A 107.5 . . ?
Cl4 C63 H63B 107.5 . . ?
Cl3 C63 H63B 107.5 . . ?
H63A C63 H63B 107.0 . . ?
Cl3A C63A Cl4A 113(2) . . ?
Cl3A C63A H63C 109.0 . . ?
Cl4A C63A H63C 109.0 . . ?
Cl3A C63A H63D 109.0 . . ?
Cl4A C63A H63D 109.0 . . ?
H63C C63A H63D 107.8 . . ?

loop_
_geom_bond_atom_site_label_1
_geom_bond_atom_site_label_2
_geom_bond_distance
_geom_bond_site_symmetry_2
_geom_bond_publ_flag
Ru1 C45 1.817(8) . ?
Ru1 N3 2.040(6) . ?
Ru1 N1 2.045(5) . ?
Ru1 N2 2.051(5) . ?
Ru1 N4 2.054(5) . ?
Ru1 S1 2.500(2) . ?
S1 C47 1.797(7) . ?
S1 C46 1.805(7) . ?
S2 O3 1.428(5) . ?
S2 O2 1.438(5) . ?
S2 N5 1.608(6) . ?
S2 C50 1.767(8) . ?
O1 C45 1.140(8) . ?
N1 C1 1.365(8) . ?
N1 C4 1.383(8) . ?
N2 C9 1.368(8) . ?
N2 C6 1.407(8) . ?
N3 C11 1.380(8) . ?
N3 C14 1.387(8) . ?
N4 C19 1.359(8) . ?
N4 C16 1.385(8) . ?
N5 C48 1.458(9) . ?
N5 C49 1.464(9) . ?
N6 C54 1.430(10) . ?
N6 C61 1.455(11) . ?
N6 C60 1.461(11) . ?
C1 C20 1.413(8) . ?
C1 C2 1.435(9) . ?
C2 C3 1.354(9) . ?
C2 H2 0.9500 . ?
C3 C4 1.430(9) . ?
C3 H3 0.9500 . ?
C4 C5 1.397(8) . ?
C5 C6 1.381(9) . ?
C5 C21 1.514(9) . ?
C6 C7 1.418(8) . ?
C7 C8 1.351(9) . ?
C7 H7 0.9500 . ?
C8 C9 1.441(8) . ?
C8 H8 0.9500 . ?
C9 C10 1.405(9) . ?
C10 C11 1.414(9) . ?
C10 C27 1.505(9) . ?
C11 C12 1.445(9) . ?
C12 C13 1.355(9) . ?
C12 H12 0.9500 . ?
C13 C14 1.432(9) . ?
C13 H13 0.9500 . ?
C14 C15 1.413(9) . ?
C15 C16 1.380(9) . ?
C15 C33 1.519(9) . ?
C16 C17 1.444(8) . ?
C17 C18 1.338(9) . ?
C17 H17 0.9500 . ?
C18 C19 1.456(8) . ?
C18 H18 0.9500 . ?
C19 C20 1.400(9) . ?
C20 C39 1.468(9) . ?
C21 C26 1.363(9) . ?
C21 C22 1.382(9) . ?
C22 C23 1.392(10) . ?
C22 H22 0.9500 . ?
C23 C24 1.379(10) . ?
C23 H23 0.9500 . ?
C24 C25 1.355(10) . ?
C24 H24 0.9500 . ?
C25 C26 1.391(10) . ?
C25 H25 0.9500 . ?
C26 H26 0.9500 . ?
C27 C28 1.360(9) . ?
C27 C32 1.389(10) . ?
C28 C29 1.394(9) . ?
C28 H28 0.9500 . ?
C29 C30 1.356(10) . ?
C29 H29 0.9500 . ?
C30 C31 1.378(10) . ?
C30 H30 0.9500 . ?
C31 C32 1.384(10) . ?
C31 H31 0.9500 . ?
C32 H32 0.9500 . ?
C33 C34 1.348(10) . ?
C33 C38 1.371(11) . ?
C34 C35 1.413(11) . ?
C34 H34 0.9500 . ?
C35 C36 1.344(12) . ?
C35 H35 0.9500 . ?
C36 C37 1.342(13) . ?
C36 H36 0.9500 . ?
C37 C38 1.425(11) . ?
C37 H37 0.9500 . ?
C38 H38 0.9500 . ?
C39 C44 1.374(9) . ?
C39 C40 1.379(9) . ?
C40 C41 1.378(10) . ?
C40 H40 0.9500 . ?
C41 C42 1.367(12) . ?
C41 H41 0.9500 . ?
C42 C43 1.350(11) . ?
C42 H42 0.9500 . ?
C43 C44 1.368(10) . ?
C43 H43 0.9500 . ?
C44 H44 0.9500 . ?
C46 C49 1.518(9) . ?
C46 H46A 0.9900 . ?
C46 H46B 0.9900 . ?
C47 C48 1.517(9) . ?
C47 H47A 0.9900 . ?
C47 H47B 0.9900 . ?
C48 H48A 0.9900 . ?
C48 H48B 0.9900 . ?
C49 H49A 0.9900 . ?
C49 H49B 0.9900 . ?
C50 C51 1.376(10) . ?
C50 C59 1.426(9) . ?
C51 C52 1.397(11) . ?
C51 H51 0.9500 . ?
C52 C53 1.373(11) . ?
C52 H52 0.9500 . ?
C53 C58 1.400(10) . ?
C53 H53 0.9500 . ?
C54 C55 1.351(10) . ?
C54 C58 1.450(10) . ?
C55 C56 1.378(10) . ?
C55 H55 0.9500 . ?
C56 C57 1.357(10) . ?
C56 H56 0.9500 . ?
C57 C59 1.408(9) . ?
C57 H57 0.9500 . ?
C58 C59 1.408(10) . ?
C60 H60A 0.9800 . ?
C60 H60B 0.9800 . ?
C60 H60C 0.9800 . ?
C61 H61A 0.9800 . ?
C61 H61B 0.9800 . ?
C61 H61C 0.9800 . ?
C62 Cl1 1.591(13) . ?
C62 Cl2 1.627(13) . ?
C62 H62A 0.9900 . ?
C62 H62B 0.9900 . ?
C62A Cl2A 1.613(17) . ?
C62A Cl1A 1.614(16) . ?
C62A H62C 0.9900 . ?
C62A H62D 0.9900 . ?
C63 Cl4 1.595(18) . ?
C63 Cl3 1.600(18) . ?
C63 H63A 0.9900 . ?
C63 H63B 0.9900 . ?
C63A Cl3A 1.598(18) . ?
C63A Cl4A 1.599(19) . ?
C63A H63C 0.9900 . ?
C63A H63D 0.9900 . ?
